data_7701049
loop_
_publ_author_name
'Dominelli, Bruno'
'Roberts, Gerri M.'
'Jandl, Christian'
'Fischer, Pauline J.'
'Reich, Robert M.'
'P\"othig, Alexander'
'Correia, Jo\~ao D G'
'K\"uhn, Fritz E'

_publ_section_title
;
 Dinuclear zwitterionic silver(i) and gold(i) complexes bearing
 2,2-acetate-bridged bisimidazolylidene ligands.
;
_journal_issue 37
_journal_name_full 'Dalton transactions (Cambridge, England : 2003)'
_journal_page_first 14036
_journal_page_last 14043
_journal_paper_doi 10.1039/c9dt03035b
_journal_volume 48
_journal_year 2019
_chemical_compound_source 'see text'
_chemical_formula_moiety 'C28 H38 Ag2 N8 O4, 2(C2 H6 O)'
_chemical_formula_sum 'C32 H50 Ag2 N8 O6'
_chemical_formula_weight 858.54
_space_group_IT_number 2
_space_group_name_Hall '-P 1'
_space_group_name_H-M_alt 'P -1'
_symmetry_cell_setting triclinic
_symmetry_Int_Tables_number 2
_symmetry_space_group_name_Hall '-P 1'
_symmetry_space_group_name_H-M 'P -1'
_atom_sites_solution_hydrogens mixed
_atom_sites_solution_primary iterative
_atom_sites_solution_secondary difmap
_audit_update_record
;
2019-07-24 deposited with the CCDC.    2019-08-26 downloaded from the CCDC.
;
_cell_angle_alpha 100.631(3)
_cell_angle_beta 90.414(3)
_cell_angle_gamma 91.170(3)
_cell_formula_units_Z 1
_cell_length_a 8.2043(6)
_cell_length_b 11.6334(7)
_cell_length_c 12.2004(8)
_cell_measurement_reflns_used 9972
_cell_measurement_temperature 100
_cell_measurement_theta_max 25.8001
_cell_measurement_theta_min 2.4832
_cell_volume 1144.16(13)
_computing_cell_refinement 'SAINT (Bruker, 2014)'
_computing_data_collection 'APEX III Control Software (Bruker, 2015)'
_computing_data_reduction 'SAINT (Bruker, 2014)'
_computing_molecular_graphics 'PLATON (Spek, 2011)'
_computing_publication_material 'PLATON (Spek, 2011), enCIFer (Allen, 2014)'
_computing_structure_refinement 'SHELXL2014 (Sheldrick, 2014), SHELXLE (Huebschle, 2011)'
_computing_structure_solution 'SHELXT (Sheldrick, 2015)'
_diffrn_ambient_temperature 100
_diffrn_detector ' CMOS plate '
_diffrn_detector_area_resol_mean 16
_diffrn_measured_fraction_theta_full 0.980
_diffrn_measured_fraction_theta_max 0.999
_diffrn_measurement_device ' \k-geometry diffractometer '
_diffrn_measurement_device_type ' Bruker Photon CMOS '
_diffrn_measurement_method ' phi- and omega-rotation '
_diffrn_radiation_monochromator 'Helios optic'
_diffrn_radiation_probe x-ray
_diffrn_radiation_source 'IMS microsource'
_diffrn_radiation_type MoK\a
_diffrn_radiation_wavelength 0.71073
_diffrn_reflns_av_R_equivalents 0.0473
_diffrn_reflns_av_unetI/netI 0.0359
_diffrn_reflns_limit_h_max 9
_diffrn_reflns_limit_h_min -9
_diffrn_reflns_limit_k_max 13
_diffrn_reflns_limit_k_min -13
_diffrn_reflns_limit_l_max 14
_diffrn_reflns_limit_l_min -14
_diffrn_reflns_number 19315
_diffrn_reflns_reduction_process
;
;
_diffrn_reflns_theta_full 25.24
_diffrn_reflns_theta_max 25.24
_diffrn_reflns_theta_min 2.22
_exptl_absorpt_coefficient_mu 0.898
_exptl_absorpt_correction_T_max 0.7453
_exptl_absorpt_correction_T_min 0.6156
_exptl_absorpt_correction_type multi-scan
_exptl_absorpt_process_details 'SADABS 2014/5, Bruker, 2014'
_exptl_crystal_colour 'clear colourless'
_exptl_crystal_density_diffrn 1.246
_exptl_crystal_density_method 'Not Measured'
_exptl_crystal_description fragment
_exptl_crystal_F_000 440
_exptl_crystal_size_max 0.361
_exptl_crystal_size_mid 0.149
_exptl_crystal_size_min 0.078
_platon_squeeze_details
;
The unit cell contains four additional molecules of ethanol disordered over
special positions which were treated as a diffuse contribution to the overall
scattering without specific atom positions by SQUEEZE/PLATON.
;
_refine_diff_density_max 0.654
_refine_diff_density_min -0.670
_refine_diff_density_rms 0.072
_refine_ls_extinction_method none
_refine_ls_goodness_of_fit_ref 1.042
_refine_ls_hydrogen_treatment mixed
_refine_ls_matrix_type full
_refine_ls_number_parameters 266
_refine_ls_number_reflns 4051
_refine_ls_number_restraints 74
_refine_ls_restrained_S_all 1.064
_refine_ls_R_factor_all 0.0293
_refine_ls_R_factor_gt 0.0247
_refine_ls_shift/su_max 0.002
_refine_ls_shift/su_mean 0.000
_refine_ls_structure_factor_coef Fsqd
_refine_ls_weighting_details 'W=1/[\S^2^(FO^2^)+(0.0229P)^2^+0.8185P] WHERE P=(FO^2^+2FC^2^)/3'
_refine_ls_weighting_scheme calc
_refine_ls_wR_factor_gt 0.0559
_refine_ls_wR_factor_ref 0.0573
_reflns_number_gt 3702
_reflns_number_total 4051
_reflns_threshold_expression I>2\s(I)
_cod_data_source_file c9dt03035b2.cif
_cod_data_source_block Ag2(Lb)2
_cod_depositor_comments 'Adding full bibliography for 7701048--7701051.cif.'
_cod_database_code 7701049
_platon_squeeze_void_probe_radius 1.20

loop_
_space_group_symop_id
_space_group_symop_operation_xyz
1 x,y,z
2 -x,-y,-z

loop_
_atom_site_aniso_label
_atom_site_aniso_U_11
_atom_site_aniso_U_22
_atom_site_aniso_U_33
_atom_site_aniso_U_23
_atom_site_aniso_U_13
_atom_site_aniso_U_12
Ag1 0.0120(1) 0.0072(1) 0.0156(1) 0.0029(1) -0.0003(1) -0.0020(1)
O1 0.0198(16) 0.0253(18) 0.0181(12) 0.0063(12) -0.0010(12) 0.0005(14)
O1A 0.022(2) 0.020(2) 0.0191(13) -0.0006(16) -0.0035(16) 0.0019(18)
O2 0.0147(16) 0.0185(19) 0.019(2) 0.0041(15) -0.0010(17) 0.0023(14)
O2A 0.0154(19) 0.018(2) 0.019(2) 0.0021(18) -0.0035(17) 0.0013(17)
N1 0.0137(7) 0.0121(6) 0.0214(7) 0.0036(6) 0.0034(6) -0.0003(6)
N2 0.0112(11) 0.0086(9) 0.0150(10) 0.0024(7) 0.0017(8) -0.0012(8)
N3 0.0123(11) 0.0078(9) 0.0129(10) 0.0020(7) 0.0003(8) -0.0002(8)
N4 0.0190(12) 0.0131(10) 0.0146(10) -0.0003(8) 0.0016(9) -0.0044(9)
C1 0.0157(9) 0.0159(8) 0.0272(9) 0.0023(7) 0.0040(8) 0.0017(7)
C2 0.0116(9) 0.0111(8) 0.0166(9) 0.0030(7) 0.0013(8) 0.0005(8)
C3 0.0159(9) 0.0126(8) 0.0236(9) 0.0040(7) 0.0058(8) -0.0031(8)
O3 0.0158(11) 0.0159(9) 0.0322(11) 0.0053(8) 0.0037(9) 0.0006(8)
C4 0.0210(15) 0.0088(11) 0.0259(14) 0.0052(10) 0.0052(11) -0.0018(10)
C5 0.0113(13) 0.0100(11) 0.0157(12) 0.0002(9) -0.0003(10) -0.0021(9)
C6 0.0083(12) 0.0127(11) 0.0175(12) 0.0025(9) -0.0009(10) -0.0004(10)
C7 0.0108(13) 0.0087(11) 0.0219(13) 0.0042(9) -0.0006(10) -0.0010(9)
C8 0.0171(14) 0.0098(11) 0.0216(13) 0.0011(9) -0.0019(11) -0.0038(10)
C9 0.0398(19) 0.0238(13) 0.0157(13) -0.0002(11) 0.0029(12) -0.0166(13)
C10 0.0172(11) 0.0186(11) 0.0185(9) 0.0018(8) -0.0031(9) 0.0019(9)
C11 0.0169(18) 0.0231(16) 0.0293(19) 0.0006(16) 0.0039(16) 0.0016(15)
C11A 0.0154(19) 0.0198(18) 0.0326(17) 0.0027(19) 0.0018(14) 0.0004(18)
C12 0.0209(19) 0.0264(18) 0.0301(17) -0.0077(15) -0.0013(16) 0.0046(16)
C12A 0.018(2) 0.0186(19) 0.0299(14) 0.0005(17) 0.0086(14) -0.0002(18)
C13 0.064(2) 0.0261(15) 0.0213(15) 0.0031(12) -0.0053(15) 0.0033(15)
C14 0.038(2) 0.0513(19) 0.0213(15) -0.0058(14) 0.0106(14) -0.0004(16)
C15 0.0177(15) 0.0180(13) 0.0363(16) 0.0112(11) 0.0058(12) 0.0025(11)
C16 0.0225(16) 0.0268(15) 0.0537(19) 0.0216(14) 0.0026(14) -0.0007(13)

loop_
_atom_site_label
_atom_site_type_symbol
_atom_site_thermal_displace_type
_atom_site_fract_x
_atom_site_fract_y
_atom_site_fract_z
_atom_site_occupancy
_atom_site_U_iso_or_equiv
_atom_site_calc_flag
_atom_site_refinement_flags
_atom_site_disorder_assembly
_atom_site_disorder_group
Ag1 Ag Uani 0.37077(2) 0.57707(2) 0.62712(2) 1.000 0.0116(1) d . . .
O1 O Uani 0.5292(6) 0.2235(5) 0.7612(3) 0.648(12) 0.0208(9) d DUP B 3
O1A O Uani 0.5763(11) 0.2672(8) 0.7635(5) 0.352(12) 0.0209(10) d DUP B 4
O2 O Uani 0.7055(13) 0.1768(9) 0.6234(6) 0.648(12) 0.0173(11) d DUP B 3
O2A O Uani 0.698(3) 0.1671(17) 0.6092(12) 0.352(12) 0.0176(11) d DUP B 4
N1 N Uani 0.1043(3) 0.41064(16) 0.69038(16) 1.000 0.0157(4) d U . .
N2 N Uani 0.3142(2) 0.31316(15) 0.63284(15) 1.000 0.0116(6) d . . .
N3 N Uani 0.4629(2) 0.22141(15) 0.47403(15) 1.000 0.0110(6) d . . .
N4 N Uani 0.4921(3) 0.17411(16) 0.29787(16) 1.000 0.0160(6) d . . .
C1 C Uani -0.0063(3) 0.5075(2) 0.7266(2) 1.000 0.0198(5) d U . .
C2 C Uani 0.2535(3) 0.42252(19) 0.65012(19) 1.000 0.0130(5) d U . .
C3 C Uani 0.0698(3) 0.2954(2) 0.6980(2) 1.000 0.0173(5) d U . .
O3 O Uani -0.1961(2) 0.06200(16) 0.41030(18) 1.000 0.0212(6) d . . .
C4 C Uani 0.2020(3) 0.2344(2) 0.6633(2) 1.000 0.0183(8) d . . .
C5 C Uani 0.4740(3) 0.28573(19) 0.58760(18) 1.000 0.0126(7) d . . .
C6 C Uani 0.5188(3) 0.26243(19) 0.38413(19) 1.000 0.0129(7) d . . .
C7 C Uani 0.4023(3) 0.10781(19) 0.4431(2) 1.000 0.0137(7) d . . .
C8 C Uani 0.4195(3) 0.0787(2) 0.3330(2) 1.000 0.0165(7) d . . .
C9 C Uani 0.5395(4) 0.1760(2) 0.1819(2) 1.000 0.0272(9) d . . .
C10 C Uani 0.5848(3) 0.2245(2) 0.6634(2) 1.000 0.0183(6) d U . .
C11 C Uani -0.1692(7) 0.4894(5) 0.6716(6) 0.589(10) 0.0236(10) d DUP A 1
C11A C Uani -0.1381(11) 0.4974(7) 0.6320(7) 0.411(10) 0.0229(10) d DUP A 2
C12 C Uani -0.0185(9) 0.5307(5) 0.8561(4) 0.589(10) 0.0274(10) d DUP A 1
C12A C Uani -0.0809(12) 0.5006(7) 0.8362(6) 0.411(10) 0.0226(10) d DUP A 2
C13 C Uani 0.3922(4) 0.1923(3) 0.1127(2) 1.000 0.0373(10) d . . .
C14 C Uani 0.6316(4) 0.0663(3) 0.1353(2) 1.000 0.0384(10) d . . .
C15 C Uani -0.0286(3) 0.0923(2) 0.4001(2) 1.000 0.0232(8) d . . .
C16 C Uani -0.0053(4) 0.2113(2) 0.3698(3) 1.000 0.0325(10) d . . .
H1 H Uiso 0.04440 0.57900 0.70530 1.000 0.0240 c RU A 1
H3 H Uiso -0.02890 0.26540 0.72310 1.000 0.0210 c RU . .
H4 H Uiso 0.21620 0.15300 0.66010 1.000 0.0220 c RU . .
H5 H Uiso 0.52920 0.36230 0.58360 1.000 0.0150 c RU . .
H7 H Uiso 0.35720 0.06000 0.49100 1.000 0.0160 c RU . .
H8 H Uiso 0.38810 0.00640 0.28720 1.000 0.0200 c RU . .
H9 H Uiso 0.61500 0.24480 0.18270 1.000 0.0330 c RU . .
H11A H Uiso -0.15640 0.47660 0.59050 0.589(10) 0.0350 c RUP A 1
H11B H Uiso -0.23490 0.55880 0.69560 0.589(10) 0.0350 c RUP A 1
H11C H Uiso -0.22390 0.42110 0.69240 0.589(10) 0.0350 c RUP A 1
H11D H Uiso -0.08630 0.50950 0.56280 0.411(10) 0.0340 c RUP A 2
H11E H Uiso -0.22050 0.55700 0.65360 0.411(10) 0.0340 c RUP A 2
H11F H Uiso -0.19020 0.41950 0.62040 0.411(10) 0.0340 c RUP A 2
H12A H Uiso 0.09020 0.54990 0.88910 0.589(10) 0.0410 c RUP A 1
H12B H Uiso -0.06230 0.46060 0.88030 0.589(10) 0.0410 c RUP A 1
H12C H Uiso -0.09090 0.59630 0.88040 0.589(10) 0.0410 c RUP A 1
H12D H Uiso 0.00480 0.48970 0.88950 0.411(10) 0.0340 c RUP A 2
H12E H Uiso -0.15870 0.43440 0.82700 0.411(10) 0.0340 c RUP A 2
H12F H Uiso -0.13780 0.57320 0.86410 0.411(10) 0.0340 c RUP A 2
H13A H Uiso 0.33850 0.26480 0.14580 1.000 0.0560 c RU . .
H13B H Uiso 0.31600 0.12590 0.11050 1.000 0.0560 c RU . .
H13C H Uiso 0.42600 0.19680 0.03670 1.000 0.0560 c RU . .
H14A H Uiso 0.72000 0.05630 0.18690 1.000 0.0580 c RU . .
H14B H Uiso 0.67740 0.07350 0.06280 1.000 0.0580 c RU . .
H14C H Uiso 0.55690 -0.00170 0.12600 1.000 0.0580 c RU . .
H2O H Uiso -0.227(4) 0.100(3) 0.462(3) 1.000 0.034(10) d . . .
H15A H Uiso 0.02130 0.03300 0.34210 1.000 0.0280 c RU . .
H15B H Uiso 0.02850 0.09110 0.47160 1.000 0.0280 c RU . .
H16A H Uiso 0.11140 0.22850 0.36420 1.000 0.0490 c RU . .
H16B H Uiso -0.05320 0.27050 0.42750 1.000 0.0490 c RU . .
H16C H Uiso -0.05910 0.21220 0.29800 1.000 0.0490 c RU . .

loop_
_atom_type_symbol
_atom_type_description
_atom_type_scat_dispersion_real
_atom_type_scat_dispersion_imag
_atom_type_scat_source
C C 0.0033 0.0016 ' International Tables Vol C Tables 4.2.6.8 and 6.1.1.4'
H H 0.0000 0.0000 ' International Tables Vol C Tables 4.2.6.8 and 6.1.1.4'
Ag Ag -0.8971 1.1015 ' International Tables Vol C Tables 4.2.6.8 and 6.1.1.4'
N N 0.0061 0.0033 ' International Tables Vol C Tables 4.2.6.8 and 6.1.1.4'
O O 0.0106 0.0060 ' International Tables Vol C Tables 4.2.6.8 and 6.1.1.4'

loop_
_geom_angle_atom_site_label_1
_geom_angle_atom_site_label_2
_geom_angle_atom_site_label_3
_geom_angle
_geom_angle_site_symmetry_1
_geom_angle_site_symmetry_3
_geom_angle_publ_flag
C2 Ag1 C6 175.65(9) . 2_666 yes
C1 N1 C2 124.6(2) . . yes
C1 N1 C3 124.1(2) . . yes
C2 N1 C3 111.2(2) . . yes
C2 N2 C4 110.66(18) . . yes
C2 N2 C5 123.25(18) . . yes
C4 N2 C5 126.09(18) . . yes
C5 N3 C6 124.21(18) . . yes
C5 N3 C7 124.97(18) . . yes
C6 N3 C7 110.73(19) . . yes
C6 N4 C8 110.92(19) . . yes
C6 N4 C9 124.7(2) . . yes
C8 N4 C9 124.31(19) . . yes
N1 C1 C11 113.3(3) . . yes
N1 C1 C12 109.5(3) . . yes
N1 C1 C11A 105.4(4) . . yes
N1 C1 C12A 111.7(4) . . yes
C11 C1 C12 112.0(4) . . no
C11A C1 C12A 111.6(5) . . no
Ag1 C2 N1 127.36(17) . . yes
Ag1 C2 N2 127.82(17) . . yes
N1 C2 N2 104.75(19) . . yes
N1 C3 C4 106.9(2) . . yes
N2 C4 C3 106.5(2) . . yes
N2 C5 N3 111.24(18) . . yes
N2 C5 C10 113.76(18) . . yes
N3 C5 C10 112.38(18) . . yes
N3 C6 N4 104.73(19) . . yes
Ag1 C6 N3 130.34(16) 2_666 . yes
Ag1 C6 N4 124.91(17) 2_666 . yes
N3 C7 C8 106.6(2) . . yes
N4 C8 C7 107.0(2) . . yes
N4 C9 C13 110.3(2) . . yes
N4 C9 C14 109.8(2) . . yes
C13 C9 C14 112.9(2) . . no
O1 C10 O2 126.6(5) . . yes
O1 C10 C5 114.9(3) . . yes
O2 C10 C5 118.3(4) . . yes
O1A C10 O2A 130.2(9) . . yes
O1A C10 C5 113.5(5) . . yes
O2A C10 C5 112.5(8) . . yes
N1 C1 H1 107.00 . . no
C11 C1 H1 107.00 . . no
C12 C1 H1 107.00 . . no
C11A C1 H1 92.00 . . no
C12A C1 H1 126.00 . . no
N1 C3 H3 127.00 . . no
C4 C3 H3 127.00 . . no
C15 O3 H2O 107(3) . . no
C3 C4 H4 127.00 . . no
N2 C4 H4 127.00 . . no
N2 C5 H5 106.00 . . no
C10 C5 H5 106.00 . . no
N3 C5 H5 106.00 . . no
C8 C7 H7 127.00 . . no
N3 C7 H7 127.00 . . no
N4 C8 H8 126.00 . . no
C7 C8 H8 127.00 . . no
N4 C9 H9 108.00 . . no
C13 C9 H9 108.00 . . no
C14 C9 H9 108.00 . . no
C1 C11 H11B 109.00 . . no
C1 C11 H11C 109.00 . . no
C1 C11 H11A 109.00 . . no
H11A C11 H11C 110.00 . . no
H11B C11 H11C 109.00 . . no
H11A C11 H11B 109.00 . . no
H11E C11A H11F 110.00 . . no
C1 C11A H11F 109.00 . . no
C1 C11A H11D 110.00 . . no
C1 C11A H11E 109.00 . . no
H11D C11A H11E 109.00 . . no
H11D C11A H11F 109.00 . . no
C1 C12 H12C 109.00 . . no
C1 C12 H12B 110.00 . . no
C1 C12 H12A 109.00 . . no
H12B C12 H12C 110.00 . . no
H12A C12 H12B 109.00 . . no
H12A C12 H12C 109.00 . . no
C1 C12A H12E 109.00 . . no
H12E C12A H12F 109.00 . . no
C1 C12A H12F 109.00 . . no
C1 C12A H12D 109.00 . . no
H12D C12A H12F 109.00 . . no
H12D C12A H12E 110.00 . . no
C9 C13 H13B 109.00 . . no
H13A C13 H13B 109.00 . . no
C9 C13 H13A 109.00 . . no
H13A C13 H13C 109.00 . . no
C9 C13 H13C 109.00 . . no
H13B C13 H13C 109.00 . . no
H14B C14 H14C 109.00 . . no
H14A C14 H14B 109.00 . . no
C9 C14 H14A 109.00 . . no
C9 C14 H14B 109.00 . . no
C9 C14 H14C 109.00 . . no
H14A C14 H14C 110.00 . . no
O3 C15 C16 112.4(2) . . yes
O3 C15 H15A 109.00 . . no
O3 C15 H15B 109.00 . . no
C16 C15 H15A 109.00 . . no
C16 C15 H15B 109.00 . . no
H15A C15 H15B 108.00 . . no
C15 C16 H16A 109.00 . . no
C15 C16 H16B 109.00 . . no
C15 C16 H16C 109.00 . . no
H16A C16 H16B 110.00 . . no
H16A C16 H16C 110.00 . . no
H16B C16 H16C 109.00 . . no

loop_
_geom_bond_atom_site_label_1
_geom_bond_atom_site_label_2
_geom_bond_distance
_geom_bond_site_symmetry_2
_geom_bond_publ_flag
Ag1 C2 2.087(2) . yes
Ag1 C6 2.086(2) 2_666 yes
O1 C10 1.283(5) . yes
O1A C10 1.234(7) . yes
O2 C10 1.207(10) . yes
O2A C10 1.27(2) . yes
N1 C2 1.336(3) . yes
N1 C1 1.467(3) . yes
N1 C3 1.385(3) . yes
N2 C4 1.386(3) . yes
N2 C2 1.356(3) . yes
N2 C5 1.445(3) . yes
N3 C6 1.354(3) . yes
N3 C7 1.387(3) . yes
N3 C5 1.450(3) . yes
N4 C9 1.474(3) . yes
N4 C6 1.342(3) . yes
N4 C8 1.387(3) . yes
C1 C11 1.485(7) . no
C1 C12 1.557(5) . no
C1 C11A 1.563(9) . no
C1 C12A 1.490(8) . no
C3 C4 1.337(3) . no
O3 C15 1.424(3) . yes
C5 C10 1.564(3) . no
C7 C8 1.333(3) . no
C9 C13 1.504(4) . no
C9 C14 1.517(4) . no
C1 H1 1.0000 . no
C3 H3 0.9500 . no
O3 H2O 0.75(4) . no
C4 H4 0.9500 . no
C5 H5 1.0000 . no
C7 H7 0.9500 . no
C8 H8 0.9500 . no
C9 H9 1.0000 . no
C11 H11B 0.9800 . no
C11 H11A 0.9800 . no
C11 H11C 0.9800 . no
C11A H11F 0.9800 . no
C11A H11E 0.9800 . no
C11A H11D 0.9800 . no
C12 H12B 0.9800 . no
C12 H12A 0.9800 . no
C12 H12C 0.9800 . no
C12A H12D 0.9800 . no
C12A H12E 0.9800 . no
C12A H12F 0.9800 . no
C13 H13B 0.9800 . no
C13 H13C 0.9800 . no
C13 H13A 0.9800 . no
C14 H14A 0.9800 . no
C14 H14C 0.9800 . no
C14 H14B 0.9800 . no
C15 C16 1.506(3) . no
C15 H15A 0.9900 . no
C15 H15B 0.9900 . no
C16 H16A 0.9800 . no
C16 H16B 0.9800 . no
C16 H16C 0.9800 . no

loop_
_geom_hbond_atom_site_label_D
_geom_hbond_atom_site_label_H
_geom_hbond_atom_site_label_A
_geom_hbond_distance_DH
_geom_hbond_distance_HA
_geom_hbond_distance_DA
_geom_hbond_angle_DHA
_geom_hbond_site_symmetry_A
_geom_hbond_publ_flag
O3 H2O O2 0.75(4) 2.09(4) 2.826(8) 167(4) 1_455 yes
O3 H2O O2A 0.75(4) 1.93(4) 2.668(17) 167(4) 1_455 yes
C3 H3 O2 0.9500 2.5900 3.316(11) 134.00 1_455 yes
C4 H4 O3 0.9500 2.4900 3.398(3) 160.00 2_556 yes
C7 H7 O3 0.9500 2.4100 3.343(3) 169.00 2_556 yes

loop_
_geom_torsion_atom_site_label_1
_geom_torsion_atom_site_label_2
_geom_torsion_atom_site_label_3
_geom_torsion_atom_site_label_4
_geom_torsion
_geom_torsion_site_symmetry_4
_geom_torsion_publ_flag
C2 N1 C1 C11 126.0(4) . no
C3 N1 C1 C11 -56.9(4) . no
C2 N1 C1 C12 -108.2(3) . no
C3 N1 C1 C12 69.0(4) . no
C1 N1 C2 Ag1 -0.1(3) . no
C3 N1 C2 Ag1 -177.51(17) . no
C1 N1 C2 N2 177.1(2) . no
C3 N1 C2 N2 -0.4(3) . no
C1 N1 C3 C4 -176.5(2) . no
C2 N1 C3 C4 1.0(3) . no
C4 N2 C2 Ag1 176.74(17) . no
C5 N2 C2 N1 179.05(19) . no
C5 N2 C2 Ag1 -3.9(3) . no
C4 N2 C2 N1 -0.4(2) . no
C2 N2 C5 N3 -107.6(2) . no
C2 N2 C4 C3 1.0(3) . no
C5 N2 C4 C3 -178.4(2) . no
C4 N2 C5 C10 -56.4(3) . no
C4 N2 C5 N3 71.7(3) . no
C2 N2 C5 C10 124.2(2) . no
C5 N3 C6 N4 176.9(2) . no
C6 N3 C5 N2 115.2(2) . no
C7 N3 C5 N2 -68.5(3) . no
C6 N3 C5 C10 -115.9(2) . no
C7 N3 C5 C10 60.4(3) . no
C7 N3 C6 Ag1 -178.30(18) 2_666 no
C6 N3 C7 C8 -0.6(3) . no
C7 N3 C6 N4 0.2(3) . no
C5 N3 C6 Ag1 -1.6(3) 2_666 no
C5 N3 C7 C8 -177.3(2) . no
C9 N4 C8 C7 177.0(2) . no
C6 N4 C9 C13 -104.9(3) . no
C8 N4 C9 C14 -47.4(4) . no
C8 N4 C6 N3 0.3(3) . no
C8 N4 C9 C13 77.7(3) . no
C6 N4 C8 C7 -0.6(3) . no
C9 N4 C6 Ag1 1.2(4) 2_666 no
C9 N4 C6 N3 -177.4(2) . no
C8 N4 C6 Ag1 178.85(17) 2_666 no
C6 N4 C9 C14 130.0(3) . no
N1 C3 C4 N2 -1.2(3) . no
N2 C5 C10 O1 -10.2(4) . no
N3 C5 C10 O1 -137.8(3) . no
N3 C5 C10 O2 37.3(6) . no
N2 C5 C10 O2 164.9(6) . no
N3 C7 C8 N4 0.7(3) . no

loop_
_platon_squeeze_void_nr
_platon_squeeze_void_average_x
_platon_squeeze_void_average_y
_platon_squeeze_void_average_z
_platon_squeeze_void_volume
_platon_squeeze_void_count_electrons
_platon_squeeze_void_content
1 -0.015 -0.011 0.000 274 76 ' '
